data_1574325
loop_
_publ_author_name
'Agati, Milo'
'Romi, Sebastiano'
'Fanetti, Samuele'
'Radacki, Krzysztof'
'Hanfland, Michael'
'Braunschweig, Holger'
'Marder, Todd B.'
'Clark, Stewart J.'
'Friedrich, Alexandra'
'Bini, Roberto'

_publ_section_title
;
 Insights into topochemical versus stress-induced high-pressure reactivity
 of azobenzene by single crystal X-ray diffraction
;
_journal_issue 21
_journal_name_full 'Chemical Science'
_journal_page_first 9240
_journal_page_last 9254
_journal_paper_doi 10.1039/D5SC00432B
_journal_volume 16
_journal_year 2025
_chemical_formula_moiety 'C12 H10 N2'
_chemical_formula_sum 'C12 H10 N2'
_chemical_formula_weight 182.22
_chemical_name_systematic trans-azobenzene
_space_group_crystal_system monoclinic
_space_group_IT_number 14
_space_group_name_Hall '-P 2ybc'
_space_group_name_H-M_alt 'P 1 21/c 1'
_atom_sites_solution_hydrogens difmap
_atom_sites_solution_primary dual
_atom_sites_solution_secondary iterative
_audit_creation_date 2021-08-06
_audit_creation_method
;
Olex2 1.3-ac4
(compiled 2019.04.23 svn.r3594 for Rigaku Oxford Diffraction, GUI svn.r5739)
;
_audit_update_record
;
2024-02-29 deposited with the CCDC.	2025-04-04 downloaded from the CCDC.
;
_cell_angle_alpha 90
_cell_angle_beta 112.452(3)
_cell_angle_gamma 90
_cell_formula_units_Z 4
_cell_length_a 14.9840(4)
_cell_length_b 5.69830(10)
_cell_length_c 12.0341(3)
_cell_measurement_reflns_used 6726
_cell_measurement_temperature 100(2)
_cell_measurement_theta_max 74.5080
_cell_measurement_theta_min 3.1830
_cell_volume 949.63(4)
_computing_cell_refinement 'CrysAlisPro 1.171.41.93a (Rigaku OD, 2020)'
_computing_data_collection 'CrysAlisPro 1.171.41.93a (Rigaku OD, 2020)'
_computing_data_reduction 'CrysAlisPro 1.171.41.93a (Rigaku OD, 2020)'
_computing_molecular_graphics 'ShelXLe (Huebschle et all, 2011)'
_computing_publication_material 'Olex2 (Dolomanov et al., 2009)'
_computing_structure_refinement 'XL (Sheldrick, 2015)'
_computing_structure_solution 'XT (Sheldrick, 2015)'
_diffrn_ambient_environment N~2~
_diffrn_ambient_temperature 100(2)
_diffrn_detector 'Hybrid Pixel Array Detector'
_diffrn_detector_area_resol_mean 10.0000
_diffrn_detector_type 'HyPix-Arc 150'
_diffrn_measured_fraction_theta_full 0.999
_diffrn_measured_fraction_theta_max 0.989
_diffrn_measurement_details
;
List of Runs (angles in degrees, time in seconds):

  # Type    Start    End  Width  t~exp~   \w     \q     \k     \f   Frames
#--------------------------------------------------------------------------
  1  \w     75.00 131.00   0.50    0.05    --   85.25  22.00-144.75  112
  2  \w     87.00 132.00   0.50    0.05    --   82.37  15.00 -90.00   90
  3  \w     60.00 132.00   0.50    0.05    --   82.37  15.00 120.00  144
  4  \w     98.00 134.00   0.50    0.05    --   85.25 122.00  94.09   72
  5  \w     48.00  73.00   0.50    0.05    --   85.25 -84.00-114.47   50
  6  \w     73.00  99.00   0.50    0.05    --   85.25-138.00-132.97   52
  7  \w     34.00 100.00   0.50    0.05    --   82.37-114.00 -52.00  132
  8  \w     12.00  81.00   0.50    0.05    --   58.71-114.00 -52.00  138
  9  \w     23.00  93.00   0.50    0.05    --   71.33-114.00 -52.00  140
 10  \w     53.00 100.00   0.50    0.05    --   85.25-112.00   7.03   94
 11  \w     39.00 100.00   0.50    0.05    --   82.37-112.00  30.00  122
 12  \w     55.00  99.00   0.50    0.05    --   82.37-112.00  60.00   88
 13  \w     47.00  97.00   0.50    0.05    --   85.25-129.00 170.19  100
 14  \w     40.00  65.00   0.50    0.05    --   82.37 -95.00 150.00   50
 15  \w     43.00  81.00   0.50    0.05    --   82.37-112.00 120.00   76
 16  \w     39.00  65.00   0.50    0.05    --   85.25-109.00-172.69   52
 17  \w     44.00  85.00   0.50    0.05    --   85.25-101.00-115.07   82
 18  \w     41.00  89.00   0.50    0.05    --   85.25-108.00 -39.72   96
 19  \w    -33.00  -7.00   0.50    0.05    --  -10.00 115.00 107.70   52
 20  \w    -82.00 -12.00   0.50    0.05    --  -60.25 114.00  38.00  140
 21  \w    -92.00 -21.00   0.50    0.05    --  -69.78 114.00  38.00  142
 22  \w    -98.00 -28.00   0.50    0.05    --  -76.33 114.00  38.00  140
 23  \w   -124.00 -95.00   0.50    0.05    --  -79.50 -65.00  16.03   58
 24  \w   -106.00 -71.00   0.50    0.05    --  -58.00 -51.00 -39.80   70
 25  \w   -123.00 -88.00   0.50    0.05    --  -74.00 -47.00 -57.92   70
 26  \w   -129.00 -92.00   0.50    0.05    --  -79.50 -45.00 -86.23   74
 27  \w   -116.00 -79.00   0.50    0.05    --  -66.00 -45.00   0.45   74
 28  \w   -126.00 -92.00   0.50    0.05    --  -79.50 -57.00 178.65   68
 29  \w   -128.00 -93.00   0.50    0.05    --  -79.50 -50.00 125.24   70
 30  \w   -127.00 -99.00   0.50    0.05    --  -79.50-110.00 -84.21   56
;
_diffrn_measurement_device 'four-circle diffractometer'
_diffrn_measurement_device_type 'XtaLAB Synergy R, HyPix-Arc 150'
_diffrn_measurement_method '\w scans'
_diffrn_orient_matrix_type 'CrysAlisPro convention (1999,Acta A55,543-557)'
_diffrn_orient_matrix_UB_11 -0.0166850000
_diffrn_orient_matrix_UB_12 0.2641430000
_diffrn_orient_matrix_UB_13 0.0116398000
_diffrn_orient_matrix_UB_21 -0.1079206000
_diffrn_orient_matrix_UB_22 -0.0310851000
_diffrn_orient_matrix_UB_23 -0.0789037000
_diffrn_orient_matrix_UB_31 -0.0213918000
_diffrn_orient_matrix_UB_32 -0.0489608000
_diffrn_orient_matrix_UB_33 0.1132176000
_diffrn_radiation_monochromator mirror
_diffrn_radiation_probe x-ray
_diffrn_radiation_type CuK\a
_diffrn_radiation_wavelength 1.54184
_diffrn_reflns_av_R_equivalents 0.0185
_diffrn_reflns_av_unetI/netI 0.0153
_diffrn_reflns_Laue_measured_fraction_full 0.999
_diffrn_reflns_Laue_measured_fraction_max 0.989
_diffrn_reflns_limit_h_max 17
_diffrn_reflns_limit_h_min -18
_diffrn_reflns_limit_k_max 7
_diffrn_reflns_limit_k_min -6
_diffrn_reflns_limit_l_max 14
_diffrn_reflns_limit_l_min -12
_diffrn_reflns_number 10160
_diffrn_reflns_point_group_measured_fraction_full 0.999
_diffrn_reflns_point_group_measured_fraction_max 0.989
_diffrn_reflns_theta_full 67.684
_diffrn_reflns_theta_max 74.476
_diffrn_reflns_theta_min 3.191
_diffrn_source 'Rotating-anode X-ray tube'
_diffrn_source_type 'PhotonJet R (Cu) X-ray Source'
_exptl_absorpt_coefficient_mu 0.603
_exptl_absorpt_correction_T_max 1.000
_exptl_absorpt_correction_T_min 0.827
_exptl_absorpt_correction_type gaussian
_exptl_absorpt_process_details
;
CrysAlisPro 1.171.41.93a (Rigaku Oxford Diffraction, 2020) Numerical
absorption correction based on gaussian integration over a 
multifaceted crystal model Empirical absorption correction using 
spherical harmonics, implemented in SCALE3 ABSPACK scaling algorithm.
;
_exptl_crystal_colour orange
_exptl_crystal_density_diffrn 1.275
_exptl_crystal_description plate
_exptl_crystal_F_000 384
_exptl_crystal_size_max 0.208
_exptl_crystal_size_mid 0.13
_exptl_crystal_size_min 0.041
_refine_diff_density_max 0.244
_refine_diff_density_min -0.164
_refine_diff_density_rms 0.036
_refine_ls_extinction_coef 0.0045(6)
_refine_ls_extinction_expression Fc^*^=kFc[1+0.001xFc^2^\l^3^/sin(2\q)]^-1/4^
_refine_ls_extinction_method 'SHELXL-2018/3 (Sheldrick 2018)'
_refine_ls_goodness_of_fit_ref 1.060
_refine_ls_hydrogen_treatment refall
_refine_ls_matrix_type full
_refine_ls_number_parameters 168
_refine_ls_number_reflns 1920
_refine_ls_number_restraints 0
_refine_ls_restrained_S_all 1.060
_refine_ls_R_factor_all 0.0363
_refine_ls_R_factor_gt 0.0335
_refine_ls_shift/su_max 0.000
_refine_ls_shift/su_mean 0.000
_refine_ls_structure_factor_coef Fsqd
_refine_ls_weighting_details 'w=1/[\s^2^(Fo^2^)+(0.0375P)^2^+0.3792P] where P=(Fo^2^+2Fc^2^)/3'
_refine_ls_weighting_scheme calc
_refine_ls_wR_factor_gt 0.0838
_refine_ls_wR_factor_ref 0.0856
_reflns_Friedel_coverage 0.000
_reflns_number_gt 1759
_reflns_number_total 1920
_reflns_threshold_expression 'I > 2\s(I)'
_cod_data_source_file d5sc00432b3.cif
_cod_data_source_block AZO_100K
_cod_depositor_comments 'Adding full bibliography for 1574311--1574352.cif.'
_cod_database_code 1574325
_shelx_shelxl_version_number 2018/3
_shelx_space_group_comment
;
The symmetry employed for this shelxl refinement is uniquely defined
by the following loop, which should always be used as a source of
symmetry information in preference to the above space-group names.
They are only intended as comments.
;
_shelx_estimated_absorpt_t_max 0.976
_shelx_estimated_absorpt_t_min 0.885
_diffrn_oxdiff_digest_frames
;
01824503bce61dfe1cb41afd55941c155e0270408fd
;
_reflns_odcompleteness_completeness 98.74
_reflns_odcompleteness_iscentric 1
_reflns_odcompleteness_theta 74.33
_olex2_refinement_description
;
;
_olex2_date_sample_data_collection 2021-08-03
_olex2_date_sample_submission 2021-07-29
_olex2_exptl_crystal_mounting_method
;
The crystal was immersed in a film of perfluoropolyether oil, mounted on a 
 polyimide microloop and transferred to stream of cold 
 nitrogen (Oxford Cryostream 800).
;
_olex2_submission_original_sample_id AZOBEN
_olex2_submission_special_instructions 'No special instructions were received'
_oxdiff_exptl_absorpt_empirical_details
;
Empirical correction (ABSPACK) includes:
- Absorption correction using spherical harmonics
- Frame scaling
;
_oxdiff_exptl_absorpt_empirical_full_max 1.203
_oxdiff_exptl_absorpt_empirical_full_min 0.881

loop_
_space_group_symop_operation_xyz
'x, y, z'
'-x, y+1/2, -z+1/2'
'-x, -y, -z'
'x, -y-1/2, z-1/2'

loop_
_atom_site_label
_atom_site_type_symbol
_atom_site_fract_x
_atom_site_fract_y
_atom_site_fract_z
_atom_site_U_iso_or_equiv
_atom_site_adp_type
_atom_site_occupancy
_atom_site_site_symmetry_order
_atom_site_calc_flag
_atom_site_refinement_flags_posn
_atom_site_refinement_flags_adp
_atom_site_refinement_flags_occupancy
_atom_site_disorder_assembly
_atom_site_disorder_group
N1 N 0.49018(6) 0.10564(16) 0.50521(8) 0.0171(2) Uani 1 1 d . . . . .
C1 C 0.43303(7) 0.13833(18) 0.57578(9) 0.0159(2) Uani 1 1 d . . . . .
C2 C 0.38571(8) 0.35341(19) 0.56199(9) 0.0185(2) Uani 1 1 d . . . . .
C3 C 0.32804(8) 0.3991(2) 0.62657(10) 0.0202(2) Uani 1 1 d . . . . .
C4 C 0.32064(8) 0.2347(2) 0.70809(9) 0.0201(2) Uani 1 1 d . . . . .
C5 C 0.37073(7) 0.0233(2) 0.72426(9) 0.0189(2) Uani 1 1 d . . . . .
C6 C 0.42629(7) -0.02723(19) 0.65779(9) 0.0169(2) Uani 1 1 d . . . . .
H2 H 0.3937(9) 0.470(2) 0.5061(12) 0.022(3) Uiso 1 1 d . . . . .
H3 H 0.2940(9) 0.550(3) 0.6145(11) 0.022(3) Uiso 1 1 d . . . . .
H4 H 0.2814(9) 0.267(2) 0.7559(11) 0.022(3) Uiso 1 1 d . . . . .
H5 H 0.3677(9) -0.095(2) 0.7855(12) 0.024(3) Uiso 1 1 d . . . . .
H6 H 0.4609(9) -0.172(2) 0.6677(10) 0.016(3) Uiso 1 1 d . . . . .
N2 N 0.96766(7) 0.07400(17) 0.97669(8) 0.0227(2) Uani 1 1 d . . . . .
C7 C 0.91878(7) 0.0478(2) 0.84906(9) 0.0200(2) Uani 1 1 d . . . . .
C8 C 0.92964(8) -0.1436(2) 0.78270(10) 0.0216(3) Uani 1 1 d . . . . .
C9 C 0.87750(8) -0.1479(2) 0.65917(10) 0.0230(3) Uani 1 1 d . . . . .
C10 C 0.81641(8) 0.0369(2) 0.60233(10) 0.0229(3) Uani 1 1 d . . . . .
C11 C 0.80641(8) 0.2263(2) 0.66887(10) 0.0239(3) Uani 1 1 d . . . . .
C12 C 0.85723(8) 0.2314(2) 0.79266(10) 0.0224(3) Uani 1 1 d . . . . .
H8 H 0.9733(10) -0.271(3) 0.8231(12) 0.026(3) Uiso 1 1 d . . . . .
H9 H 0.8838(10) -0.282(3) 0.6116(13) 0.030(4) Uiso 1 1 d . . . . .
H10 H 0.7794(10) 0.034(2) 0.5161(13) 0.027(3) Uiso 1 1 d . . . . .
H11 H 0.7633(10) 0.358(3) 0.6293(13) 0.032(4) Uiso 1 1 d . . . . .
H12 H 0.8508(10) 0.365(3) 0.8429(12) 0.029(4) Uiso 1 1 d . . . . .

loop_
_atom_site_aniso_label
_atom_site_aniso_U_11
_atom_site_aniso_U_22
_atom_site_aniso_U_33
_atom_site_aniso_U_23
_atom_site_aniso_U_13
_atom_site_aniso_U_12
N1 0.0176(4) 0.0177(4) 0.0165(4) -0.0001(3) 0.0069(3) 0.0011(3)
C1 0.0148(5) 0.0174(5) 0.0147(5) -0.0024(4) 0.0048(4) -0.0012(4)
C2 0.0195(5) 0.0174(5) 0.0179(5) 0.0001(4) 0.0063(4) -0.0004(4)
C3 0.0191(5) 0.0184(5) 0.0224(5) -0.0029(4) 0.0071(4) 0.0020(4)
C4 0.0171(5) 0.0244(6) 0.0201(5) -0.0049(4) 0.0085(4) -0.0017(4)
C5 0.0186(5) 0.0213(6) 0.0166(5) -0.0003(4) 0.0064(4) -0.0031(4)
C6 0.0161(5) 0.0164(5) 0.0168(5) -0.0009(4) 0.0047(4) 0.0000(4)
N2 0.0216(5) 0.0243(5) 0.0218(5) 0.0012(4) 0.0078(4) 0.0019(4)
C7 0.0164(5) 0.0257(6) 0.0189(5) 0.0015(4) 0.0077(4) -0.0026(4)
C8 0.0166(5) 0.0239(6) 0.0242(5) 0.0028(5) 0.0076(4) 0.0008(4)
C9 0.0197(5) 0.0266(6) 0.0242(5) -0.0044(5) 0.0101(4) -0.0034(5)
C10 0.0173(5) 0.0331(6) 0.0174(5) 0.0010(5) 0.0057(4) -0.0031(5)
C11 0.0197(5) 0.0268(6) 0.0247(6) 0.0058(5) 0.0080(4) 0.0027(5)
C12 0.0224(5) 0.0233(6) 0.0234(5) -0.0003(4) 0.0110(4) 0.0002(4)

loop_
_atom_type_symbol
_atom_type_description
_atom_type_scat_dispersion_real
_atom_type_scat_dispersion_imag
_atom_type_scat_source
N N 0.0311 0.0180 'International Tables Vol C Tables 4.2.6.8 and 6.1.1.4'
C C 0.0181 0.0091 'International Tables Vol C Tables 4.2.6.8 and 6.1.1.4'
H H 0.0000 0.0000 'International Tables Vol C Tables 4.2.6.8 and 6.1.1.4'

loop_
_exptl_crystal_face_index_h
_exptl_crystal_face_index_k
_exptl_crystal_face_index_l
_exptl_crystal_face_perp_dist
1 0 0 0.0080
-1 0 0 0.0331
0 -1 0 0.0743
0 1 0 0.0913
-4 0 5 0.0433
5 3 -5 0.0630
4 1 -5 0.0475

loop_
_geom_angle_atom_site_label_1
_geom_angle_atom_site_label_2
_geom_angle_atom_site_label_3
_geom_angle
_geom_angle_site_symmetry_1
_geom_angle_site_symmetry_3
_geom_angle_publ_flag
N1 N1 C1 113.59(11) 3_656 . ?
C2 C1 N1 115.89(9) . . ?
C2 C1 C6 120.49(9) . . ?
C6 C1 N1 123.57(9) . . ?
C1 C2 H2 119.1(8) . . ?
C3 C2 C1 119.65(10) . . ?
C3 C2 H2 121.2(8) . . ?
C2 C3 C4 120.16(10) . . ?
C2 C3 H3 118.7(8) . . ?
C4 C3 H3 121.1(8) . . ?
C3 C4 C5 119.79(10) . . ?
C3 C4 H4 120.7(8) . . ?
C5 C4 H4 119.5(8) . . ?
C4 C5 H5 120.3(7) . . ?
C6 C5 C4 120.60(10) . . ?
C6 C5 H5 119.1(7) . . ?
C1 C6 H6 119.2(7) . . ?
C5 C6 C1 119.24(10) . . ?
C5 C6 H6 121.5(7) . . ?
N2 N2 C7 113.77(12) 3_757 . ?
C8 C7 N2 124.74(10) . . ?
C12 C7 N2 114.64(10) . . ?
C12 C7 C8 120.62(10) . . ?
C7 C8 H8 119.9(8) . . ?
C9 C8 C7 118.95(11) . . ?
C9 C8 H8 121.2(8) . . ?
C8 C9 C10 120.53(11) . . ?
C8 C9 H9 119.8(8) . . ?
C10 C9 H9 119.6(8) . . ?
C9 C10 H10 120.7(8) . . ?
C11 C10 C9 120.09(10) . . ?
C11 C10 H10 119.2(8) . . ?
C10 C11 C12 119.96(11) . . ?
C10 C11 H11 120.7(8) . . ?
C12 C11 H11 119.4(8) . . ?
C7 C12 C11 119.85(11) . . ?
C7 C12 H12 118.5(8) . . ?
C11 C12 H12 121.6(8) . . ?

loop_
_geom_bond_atom_site_label_1
_geom_bond_atom_site_label_2
_geom_bond_distance
_geom_bond_site_symmetry_2
_geom_bond_publ_flag
N1 N1 1.2570(18) 3_656 ?
N1 C1 1.4300(13) . ?
C1 C2 1.3937(15) . ?
C1 C6 1.3965(15) . ?
C2 C3 1.3897(15) . ?
C2 H2 0.987(14) . ?
C3 C4 1.3911(16) . ?
C3 H3 0.980(14) . ?
C4 C5 1.3929(16) . ?
C4 H4 0.984(13) . ?
C5 C6 1.3873(15) . ?
C5 H5 1.010(14) . ?
C6 H6 0.955(13) . ?
N2 N2 1.2450(19) 3_757 ?
N2 C7 1.4348(14) . ?
C7 C8 1.3973(16) . ?
C7 C12 1.3886(16) . ?
C8 C9 1.3906(15) . ?
C8 H8 0.973(14) . ?
C9 C10 1.3912(17) . ?
C9 H9 0.980(15) . ?
C10 C11 1.3859(17) . ?
C10 H10 0.972(14) . ?
C11 C12 1.3905(16) . ?
C11 H11 0.988(15) . ?
C12 H12 0.998(15) . ?

loop_
_geom_torsion_atom_site_label_1
_geom_torsion_atom_site_label_2
_geom_torsion_atom_site_label_3
_geom_torsion_atom_site_label_4
_geom_torsion
_geom_torsion_site_symmetry_1
_geom_torsion_site_symmetry_2
_geom_torsion_site_symmetry_3
_geom_torsion_site_symmetry_4
_geom_torsion_publ_flag
N1 N1 C1 C2 -161.86(11) 3_656 . . . ?
N1 N1 C1 C6 20.55(16) 3_656 . . . ?
N1 C1 C2 C3 179.52(9) . . . . ?
N1 C1 C6 C5 178.42(9) . . . . ?
C1 C2 C3 C4 2.54(16) . . . . ?
C2 C1 C6 C5 0.94(15) . . . . ?
C2 C3 C4 C5 -0.42(16) . . . . ?
C3 C4 C5 C6 -1.46(16) . . . . ?
C4 C5 C6 C1 1.20(15) . . . . ?
C6 C1 C2 C3 -2.81(15) . . . . ?
N2 N2 C7 C8 9.69(18) 3_757 . . . ?
N2 N2 C7 C12 -170.37(12) 3_757 . . . ?
N2 C7 C8 C9 179.68(10) . . . . ?
N2 C7 C12 C11 179.53(10) . . . . ?
C7 C8 C9 C10 0.80(16) . . . . ?
C8 C7 C12 C11 -0.53(16) . . . . ?
C8 C9 C10 C11 -0.56(16) . . . . ?
C9 C10 C11 C12 -0.24(17) . . . . ?
C10 C11 C12 C7 0.78(17) . . . . ?
C12 C7 C8 C9 -0.26(16) . . . . ?

loop_
_exptl_oxdiff_crystal_face_indexfrac_h
_exptl_oxdiff_crystal_face_indexfrac_k
_exptl_oxdiff_crystal_face_indexfrac_l
_exptl_oxdiff_crystal_face_x
_exptl_oxdiff_crystal_face_y
_exptl_oxdiff_crystal_face_z
1.0000 -0.0000 0.0000 -0.0167 -0.1079 -0.0214
-1.0000 0.0000 -0.0000 0.0167 0.1079 0.0214
-0.0000 -1.0000 0.0000 -0.2641 0.0311 0.0490
0.0000 1.0000 -0.0000 0.2641 -0.0311 -0.0490
-4.0000 0.0000 5.0000 0.1249 0.0372 0.6517
5.0000 3.0000 -5.0000 0.6508 -0.2383 -0.8199
4.0000 1.0000 -5.0000 0.1392 -0.0682 -0.7006
